data_7213041
loop_
_publ_author_name
'Gangopadhyay, P.'
'Venugopal Rao, S.'
'Narayana Rao, D.'
'Radhakrishnan, T. P.'

_publ_section_title
;
 N-Alkyl-p-nitroanilines: impact of alkyl chain length on crystal
 structures and optical SHG
;
_journal_issue 8
_journal_name_full 'Journal of Materials Chemistry'
_journal_page_first 1699
_journal_paper_doi 10.1039/a901591d
_journal_volume 9
_journal_year 1999
_chemical_formula_moiety 'C10 H14 N2 O2'
_chemical_formula_sum 'C10 H14 N2 O2'
_chemical_formula_weight 194.23
_chemical_name_systematic N-Butyl-4-nitroaniline
_space_group_IT_number 19
_symmetry_cell_setting orthorhombic
_symmetry_space_group_name_Hall 'P 2ac 2ab'
_symmetry_space_group_name_H-M 'P 21 21 21'
_atom_sites_solution_hydrogens geom
_atom_sites_solution_primary direct
_atom_sites_solution_secondary difmap
_audit_creation_method SHELXL-97
_cell_angle_alpha 90.00(5)
_cell_angle_beta 90.00
_cell_angle_gamma 90.000(10)
_cell_formula_units_Z 8
_cell_length_a 7.468
_cell_length_b 15.348(18)
_cell_length_c 18.528
_cell_measurement_reflns_used 24
_cell_measurement_temperature 293(2)
_cell_measurement_theta_max 25.0
_cell_measurement_theta_min 1.50
_cell_volume 2124(2)
_computing_structure_refinement 'SHELXL-97 (Sheldrick, 1997)'
_computing_structure_solution 'SHELXS-97 (Sheldrick, 1990)'
_diffrn_ambient_temperature 293(2)
_diffrn_measured_fraction_theta_full 0.999
_diffrn_measured_fraction_theta_max 0.999
_diffrn_measurement_device_type 'Enraf-Nonius MACH3'
_diffrn_radiation_monochromator graphite
_diffrn_radiation_source 'fine-focus sealed tube'
_diffrn_radiation_type MoK\a
_diffrn_radiation_wavelength 0.71073
_diffrn_reflns_av_R_equivalents 0.0000
_diffrn_reflns_av_sigmaI/netI 0.0321
_diffrn_reflns_limit_h_max 10
_diffrn_reflns_limit_h_min -10
_diffrn_reflns_limit_k_max 21
_diffrn_reflns_limit_k_min -21
_diffrn_reflns_limit_l_max 26
_diffrn_reflns_limit_l_min -26
_diffrn_reflns_number 3497
_diffrn_reflns_theta_full 29.98
_diffrn_reflns_theta_max 29.98
_diffrn_reflns_theta_min 1.72
_exptl_absorpt_coefficient_mu 0.086
_exptl_crystal_colour Yellow
_exptl_crystal_density_diffrn 1.215
_exptl_crystal_density_method 'not measured'
_exptl_crystal_description Cuboid
_exptl_crystal_F_000 832
_exptl_crystal_size_max 0.82mm
_exptl_crystal_size_mid 0.64mm
_exptl_crystal_size_min 0.28mm
_refine_diff_density_max 0.13
_refine_diff_density_min -0.12
_refine_diff_density_rms 0.031
_refine_ls_abs_structure_details 'Flack H D (1983), Acta Cryst. A39, 876-881'
_refine_ls_abs_structure_Flack 0.00
_refine_ls_extinction_method none
_refine_ls_goodness_of_fit_ref 1.046
_refine_ls_hydrogen_treatment mixed
_refine_ls_matrix_type full
_refine_ls_number_parameters 254
_refine_ls_number_reflns 3497
_refine_ls_number_restraints 0
_refine_ls_restrained_S_all 1.046
_refine_ls_R_factor_all 0.1394
_refine_ls_R_factor_gt 0.0551
_refine_ls_shift/su_max 0.000
_refine_ls_shift/su_mean 0.000
_refine_ls_structure_factor_coef Fsqd
_refine_ls_weighting_details 'w=1/[\s^2^(Fo^2^)+(0.0686P)^2^+0.2025P] where P=(Fo^2^+2Fc^2^)/3'
_refine_ls_weighting_scheme calc
_refine_ls_wR_factor_gt 0.1232
_refine_ls_wR_factor_ref 0.1778
_reflns_number_gt 1415
_reflns_number_total 3497
_reflns_threshold_expression >2sigma(I)
_cod_data_source_file 901591dsup1.cif
_cod_data_source_block nbna
_cod_depositor_comments
;
The following automatic conversions were performed:

'_symmetry_cell_setting' value 'Orthorhombic' changed to
'orthorhombic' according to
/home/saulius/struct/CIF-dictionaries/cif_core.dic dictionary named
'cif_core.dic' version 2.4.2 from 2011-04-26.

Automatic conversion script
Id: cif_fix_values 1891 2012-01-12 08:04:46Z andrius 

The following automatic conversions were performed:

'_refine_ls_weighting_scheme' value 'calc
w=1/[\s^2^(Fo^2^)+(0.0686P)^2^+0.2025P] where P=(Fo^2^+2Fc^2^)/3' was
changed to 'calc'. New tag '_refine_ls_weighting_details' was
created. The value of the new tag was set to
'w=1/[\s^2^(Fo^2^)+(0.0686P)^2^+0.2025P] where P=(Fo^2^+2Fc^2^)/3'.

Automatic conversion script
Id: cif_fix_values 3143 2015-03-26 13:38:13Z robertas 
;
_cod_original_cell_volume 2123(2)
_cod_original_sg_symbol_H-M ' p_21_21_21  (p_2ac_2ab)'
_cod_database_code 7213041

loop_
_symmetry_equiv_pos_as_xyz
'x, y, z'
'-x+1/2, -y, z+1/2'
'-x, y+1/2, -z+1/2'
'x+1/2, -y+1/2, -z'

loop_
_atom_site_label
_atom_site_type_symbol
_atom_site_fract_x
_atom_site_fract_y
_atom_site_fract_z
_atom_site_U_iso_or_equiv
_atom_site_adp_type
_atom_site_occupancy
_atom_site_calc_flag
_atom_site_refinement_flags
O1 O 0.0325 0.46953(19) 0.13032(18) 0.1059(12) Uani 1 d .
O2 O 0.1662(5) 0.41453(19) 0.22070(17) 0.1022(11) Uani 1 d .
O3 O 0.1330(5) 0.9107(2) 0.11446(18) 0.1031(11) Uani 1 d .
O4 O 0.2648(6) 0.96854(19) 0.20483(19) 0.1154(12) Uani 1 d .
N5 N 0.0999(5) 0.4085(2) 0.16042(18) 0.0736(9) Uani 1 d .
N6 N 0.2020(5) 0.9056(2) 0.1741(2) 0.0806(10) Uani 1 d .
N7 N 0.0975(5) 0.08310(18) 0.03061(15) 0.0722(9) Uani 1 d .
H7 H 0.1391 0.0409 0.0562 0.087 Uiso 1 calc R
N8 N 0.2413(5) 0.58088(19) 0.30492(16) 0.0703(8) Uani 1 d .
H8 H 0.1877 0.5385 0.2835 0.084 Uiso 1 calc R
C9 C 0.0992(5) 0.3242(2) 0.12597(19) 0.0582(8) Uani 1 d .
C10 C 0.1708(5) 0.2534(2) 0.16214(19) 0.0634(9) Uani 1 d .
H10 H 0.2197 0.2604 0.2079 0.076 Uiso 1 calc R
C11 C 0.1693(5) 0.1744(2) 0.13057(19) 0.0637(10) Uani 1 d .
H11 H 0.2176 0.1268 0.1548 0.076 Uiso 1 calc R
C12 C 0.0953(5) 0.1627(2) 0.06090(18) 0.0578(9) Uani 1 d .
C13 C 0.0238(5) 0.2356(2) 0.02611(18) 0.0631(9) Uani 1 d .
H13 H -0.0252 0.2297 -0.0198 0.076 Uiso 1 calc R
C14 C 0.0250(5) 0.3148(2) 0.05855(19) 0.0640(10) Uani 1 d .
H14 H -0.0244 0.3628 0.0352 0.077 Uiso 1 calc R
C15 C 0.2126(5) 0.8213(2) 0.20807(19) 0.0641(9) Uani 1 d .
C16 C 0.3015(6) 0.8135(2) 0.27261(19) 0.0722(11) Uani 1 d .
H16 H 0.3551 0.8619 0.2937 0.087 Uiso 1 calc R
C17 C 0.3106(5) 0.7336(2) 0.3058(2) 0.0671(10) Uani 1 d .
H17 H 0.3701 0.7283 0.3496 0.081 Uiso 1 calc R
C18 C 0.2316(5) 0.6601(2) 0.27440(19) 0.0601(9) Uani 1 d .
C19 C 0.1426(5) 0.6716(2) 0.2081(2) 0.0697(10) Uani 1 d .
H19 H 0.0903 0.6239 0.1856 0.084 Uiso 1 calc R
C20 C 0.1319(6) 0.7508(3) 0.1767(2) 0.0727(11) Uani 1 d .
H20 H 0.0695 0.7574 0.1337 0.087 Uiso 1 calc R
C21 C 0.0363(7) 0.0627(2) -0.0408(2) 0.0826(12) Uani 1 d .
H21A H 0.0827 0.1054 -0.0746 0.099 Uiso 1 calc R
H21B H -0.0934 0.0655 -0.0422 0.099 Uiso 1 calc R
C22 C 0.0975(7) -0.0277(3) -0.0632(2) 0.0899(14) Uani 1 d .
H22A H 0.2270 -0.0304 -0.0598 0.108 Uiso 1 calc R
H22B H 0.0488 -0.0698 -0.0295 0.108 Uiso 1 calc R
C23 C 0.0449(8) -0.0523(3) -0.1355(2) 0.1007(15) Uani 1 d .
H23A H 0.0830 -0.0072 -0.1689 0.121 Uiso 1 calc R
H23B H -0.0847 -0.0557 -0.1377 0.121 Uiso 1 calc R
C24 C 0.1220(8) -0.1381(3) -0.1595(3) 0.1168(19) Uani 1 d .
H24A H 0.2429 -0.1431 -0.1424 0.175 Uiso 1 calc R
H24B H 0.1210 -0.1410 -0.2113 0.175 Uiso 1 calc R
H24C H 0.0513 -0.1848 -0.1402 0.175 Uiso 1 calc R
C25 C 0.3347(6) 0.5619(2) 0.3708(2) 0.0708(10) Uani 1 d .
H25A H 0.2822 0.5952 0.4100 0.085 Uiso 1 calc R
H25B H 0.4591 0.5793 0.3661 0.085 Uiso 1 calc R
C26 C 0.3253(6) 0.4659(2) 0.3886(2) 0.0760(11) Uani 1 d .
H26A H 0.2008 0.4485 0.3924 0.091 Uiso 1 calc R
H26B H 0.3789 0.4329 0.3495 0.091 Uiso 1 calc R
C27 C 0.4198(8) 0.4444(3) 0.4577(2) 0.0934(14) Uani 1 d .
H27A H 0.3623 0.4758 0.4968 0.112 Uiso 1 calc R
H27B H 0.5424 0.4649 0.4545 0.112 Uiso 1 calc R
C28 C 0.4217(11) 0.3492(3) 0.4757(3) 0.145(2) Uani 1 d .
H28A H 0.3010 0.3277 0.4773 0.218 Uiso 1 calc R
H28B H 0.4773 0.3408 0.5219 0.218 Uiso 1 calc R
H28C H 0.4879 0.3181 0.4395 0.218 Uiso 1 calc R

loop_
_atom_site_aniso_label
_atom_site_aniso_U_11
_atom_site_aniso_U_22
_atom_site_aniso_U_33
_atom_site_aniso_U_23
_atom_site_aniso_U_13
_atom_site_aniso_U_12
O1 0.159(3) 0.0591(15) 0.100(2) -0.0066(15) -0.011(3) 0.013(2)
O2 0.148(3) 0.0771(18) 0.0815(19) -0.0129(15) -0.021(2) -0.015(2)
O3 0.118(3) 0.101(2) 0.090(2) 0.0278(19) -0.008(2) 0.013(2)
O4 0.160(3) 0.0641(17) 0.122(3) 0.0126(18) -0.015(3) -0.005(2)
N5 0.094(3) 0.0586(19) 0.068(2) -0.0010(17) 0.005(2) -0.013(2)
N6 0.088(3) 0.068(2) 0.086(2) 0.007(2) 0.007(2) 0.009(2)
N7 0.098(2) 0.0575(16) 0.0614(17) -0.0027(14) -0.0011(18) 0.0080(18)
N8 0.080(2) 0.0552(16) 0.0754(19) -0.0025(15) -0.0144(18) -0.0056(17)
C9 0.061(2) 0.0537(18) 0.0595(19) 0.0007(16) 0.0050(18) -0.0054(18)
C10 0.064(2) 0.072(2) 0.0547(19) 0.0013(18) -0.0042(19) -0.0054(19)
C11 0.070(2) 0.059(2) 0.062(2) 0.0069(17) -0.006(2) 0.004(2)
C12 0.061(2) 0.0521(18) 0.061(2) 0.0000(16) 0.0119(19) 0.0012(17)
C13 0.078(3) 0.060(2) 0.0517(18) 0.0031(16) -0.0011(19) 0.001(2)
C14 0.076(3) 0.0536(19) 0.063(2) 0.0082(16) 0.002(2) 0.0018(18)
C15 0.068(2) 0.059(2) 0.065(2) 0.0013(17) 0.008(2) 0.006(2)
C16 0.093(3) 0.056(2) 0.068(2) -0.0070(17) -0.003(2) -0.004(2)
C17 0.078(3) 0.064(2) 0.059(2) -0.0029(18) -0.008(2) 0.003(2)
C18 0.063(2) 0.0544(19) 0.063(2) -0.0033(17) 0.0028(19) 0.0042(19)
C19 0.077(3) 0.060(2) 0.072(2) -0.0097(18) -0.007(2) 0.002(2)
C20 0.077(3) 0.078(3) 0.063(2) -0.003(2) -0.008(2) 0.007(2)
C21 0.115(3) 0.064(2) 0.068(2) -0.0061(19) 0.001(3) 0.000(2)
C22 0.117(4) 0.077(3) 0.075(3) -0.008(2) -0.013(3) -0.003(3)
C23 0.125(4) 0.088(3) 0.089(3) -0.020(3) -0.003(3) -0.002(3)
C24 0.118(4) 0.104(4) 0.128(4) -0.046(3) 0.005(4) 0.011(4)
C25 0.075(3) 0.070(2) 0.068(2) 0.0015(19) -0.008(2) -0.001(2)
C26 0.079(3) 0.074(2) 0.075(2) 0.005(2) -0.005(2) -0.003(2)
C27 0.114(4) 0.093(3) 0.074(3) 0.012(2) -0.009(3) 0.005(3)
C28 0.213(7) 0.089(3) 0.133(4) 0.039(3) -0.031(5) 0.001(5)

loop_
_atom_type_symbol
_atom_type_description
_atom_type_scat_dispersion_real
_atom_type_scat_dispersion_imag
_atom_type_scat_source
C C 0.0033 0.0016 'International Tables Vol C Tables 4.2.6.8 and 6.1.1.4'
H H 0.0000 0.0000 'International Tables Vol C Tables 4.2.6.8 and 6.1.1.4'
N N 0.0061 0.0033 'International Tables Vol C Tables 4.2.6.8 and 6.1.1.4'
O O 0.0106 0.0060 'International Tables Vol C Tables 4.2.6.8 and 6.1.1.4'

loop_
_geom_angle_atom_site_label_1
_geom_angle_atom_site_label_2
_geom_angle_atom_site_label_3
_geom_angle
O1 N5 O2 122.3(3)
O1 N5 C9 119.5(3)
O2 N5 C9 118.2(3)
O4 N6 O3 122.4(4)
O4 N6 C15 119.2(4)
O3 N6 C15 118.4(4)
C12 N7 C21 125.4(3)
C18 N8 C25 124.6(3)
C14 C9 C10 120.9(3)
C14 C9 N5 119.8(3)
C10 C9 N5 119.2(3)
C11 C10 C9 119.6(3)
C10 C11 C12 120.9(3)
N7 C12 C13 122.7(3)
N7 C12 C11 119.4(3)
C13 C12 C11 118.0(3)
C14 C13 C12 120.7(3)
C13 C14 C9 119.9(3)
C20 C15 C16 120.9(3)
C20 C15 N6 120.1(4)
C16 C15 N6 119.0(4)
C17 C16 C15 119.4(3)
C16 C17 C18 120.9(3)
N8 C18 C17 122.2(3)
N8 C18 C19 120.4(3)
C17 C18 C19 117.4(3)
C20 C19 C18 121.1(3)
C19 C20 C15 120.2(4)
N7 C21 C22 110.8(3)
C23 C22 C21 114.2(4)
C22 C23 C24 113.5(5)
N8 C25 C26 111.1(3)
C27 C26 C25 112.2(3)
C26 C27 C28 114.2(4)

loop_
_geom_bond_atom_site_label_1
_geom_bond_atom_site_label_2
_geom_bond_distance
O1 N5 1.201(4)
O2 N5 1.225(4)
O3 N6 1.222(4)
O4 N6 1.216(5)
N5 C9 1.443(5)
N6 C15 1.440(5)
N7 C12 1.345(4)
N7 C21 1.434(5)
N8 C18 1.343(4)
N8 C25 1.436(4)
C9 C14 1.374(5)
C9 C10 1.384(5)
C10 C11 1.347(5)
C11 C12 1.416(5)
C12 C13 1.397(5)
C13 C14 1.357(5)
C15 C20 1.368(5)
C15 C16 1.373(5)
C16 C17 1.373(5)
C17 C18 1.399(5)
C18 C19 1.407(5)
C19 C20 1.349(5)
C21 C22 1.519(5)
C22 C23 1.447(6)
C23 C24 1.504(6)
C25 C26 1.512(5)
C26 C27 1.499(6)
C27 C28 1.499(6)
